data_7005867
loop_
_publ_author_name
'Wang, Fujun'
'Wang, Mei'
'Liu, Xiaoyang'
'Jin, Kun'
'Dong, Weibing'
'Sun, Licheng'

_publ_section_title
;
 Protonation, electrochemical properties and molecular structures of
 halogen-functionalized diiron azadithiolate complexes related to the
 active site of iron-only hydrogenases.
;
_journal_issue 34
_journal_name_full 'Dalton transactions (Cambridge, England : 2003)'
_journal_page_first 3812
_journal_page_last 3819
_journal_paper_doi 10.1039/b706178a
_journal_year 2007
_chemical_formula_moiety 'C19 H28 Br Fe2 N O4 P2 S2'
_chemical_formula_sum 'C19 H28 Br Fe2 N O4 P2 S2'
_chemical_formula_weight 652.09
_space_group_IT_number 14
_symmetry_cell_setting monoclinic
_symmetry_space_group_name_Hall '-P 2ybc'
_symmetry_space_group_name_H-M 'P 1 21/c 1'
_atom_sites_solution_hydrogens geom
_atom_sites_solution_primary direct
_atom_sites_solution_secondary difmap
_audit_creation_date 'Dec 15 14:01:24 2004'
_audit_creation_method SHELXL-97
_cell_angle_alpha 90.00
_cell_angle_beta 106.989(2)
_cell_angle_gamma 90.00
_cell_formula_units_Z 4
_cell_length_a 20.2633(8)
_cell_length_b 10.2848(4)
_cell_length_c 13.4463(5)
_cell_measurement_reflns_used 6023
_cell_measurement_temperature 273(2)
_cell_measurement_theta_max 29.38
_cell_measurement_theta_min 2.56
_cell_volume 2679.97(18)
_computing_cell_refinement 'Bruker SMART'
_computing_data_collection 'Bruker SMART'
_computing_data_reduction 'Bruker SAINT'
_computing_molecular_graphics 'Bruker SHELXTL'
_computing_publication_material 'Bruker SHELXTL'
_computing_structure_refinement 'SHELXL-97 (Sheldrick, 1997)'
_computing_structure_solution 'SHELXS-97 (Sheldrick, 1990)'
_diffrn_ambient_temperature 273(2)
_diffrn_measured_fraction_theta_full 0.993
_diffrn_measured_fraction_theta_max 0.993
_diffrn_measurement_device_type 'CCD area detector'
_diffrn_measurement_method 'phi and omega scans'
_diffrn_radiation_detector 'Imaging Plate'
_diffrn_radiation_monochromator graphite
_diffrn_radiation_source 'fine-focus sealed tube'
_diffrn_radiation_type MoK\a
_diffrn_radiation_wavelength 0.71073
_diffrn_reflns_av_R_equivalents 0.0303
_diffrn_reflns_av_sigmaI/netI 0.0316
_diffrn_reflns_limit_h_max 25
_diffrn_reflns_limit_h_min -25
_diffrn_reflns_limit_k_max 13
_diffrn_reflns_limit_k_min -12
_diffrn_reflns_limit_l_max 17
_diffrn_reflns_limit_l_min -17
_diffrn_reflns_number 18897
_diffrn_reflns_theta_full 27.00
_diffrn_reflns_theta_max 27.00
_diffrn_reflns_theta_min 2.56
_diffrn_standards_decay_% 0
_diffrn_standards_interval_count 0
_diffrn_standards_number 0
_exptl_absorpt_coefficient_mu 2.873
_exptl_absorpt_correction_T_max 0.422
_exptl_absorpt_correction_T_min 0.240
_exptl_absorpt_correction_type multi-scan
_exptl_absorpt_process_details SADABS
_exptl_crystal_colour red
_exptl_crystal_density_diffrn 1.616
_exptl_crystal_density_method 'not measured'
_exptl_crystal_description block
_exptl_crystal_F_000 1320
_exptl_crystal_size_max 0.52
_exptl_crystal_size_mid 0.43
_exptl_crystal_size_min 0.30
_refine_diff_density_max 0.639
_refine_diff_density_min -0.896
_refine_diff_density_rms 0.069
_refine_ls_extinction_method none
_refine_ls_goodness_of_fit_ref 1.050
_refine_ls_hydrogen_treatment constr
_refine_ls_matrix_type full
_refine_ls_number_parameters 308
_refine_ls_number_reflns 5805
_refine_ls_number_restraints 18
_refine_ls_restrained_S_all 1.050
_refine_ls_R_factor_all 0.0496
_refine_ls_R_factor_gt 0.0343
_refine_ls_shift/su_max 0.001
_refine_ls_shift/su_mean 0.000
_refine_ls_structure_factor_coef Fsqd
_refine_ls_weighting_details 'calc w=1/[\s^2^(Fo^2^)+(0.0486P)^2^+0.2512P] where P=(Fo^2^+2Fc^2^)/3'
_refine_ls_weighting_scheme calc
_refine_ls_wR_factor_gt 0.0813
_refine_ls_wR_factor_ref 0.0859
_reflns_number_gt 4583
_reflns_number_total 5805
_reflns_threshold_expression >2sigma(I)
_cod_data_source_file b706178a.txt
_cod_data_source_block 4
_cod_depositor_comments
;
The following automatic conversions were performed:
'_symmetry_cell_setting' value 'Monoclinic' changed to 'monoclinic'
according to '/home/saulius/struct/CIF-dictionaries/cif_core.dic'
dictionary named 'cif_core.dic' version 2.4.1 from 2010-06-29.

Automatic conversion script
Id: cif_fix_enum 1527 2010-12-29 10:47:43Z saulius 
;
_cod_original_sg_symbol_H-M 'P2(1)/c '
_cod_database_code 7005867

loop_
_symmetry_equiv_pos_as_xyz
'x, y, z'
'-x, y+1/2, -z+1/2'
'-x, -y, -z'
'x, -y-1/2, z-1/2'

loop_
_atom_site_label
_atom_site_type_symbol
_atom_site_fract_x
_atom_site_fract_y
_atom_site_fract_z
_atom_site_U_iso_or_equiv
_atom_site_adp_type
_atom_site_occupancy
_atom_site_symmetry_multiplicity
_atom_site_calc_flag
_atom_site_refinement_flags
_atom_site_disorder_assembly
_atom_site_disorder_group
Fe1 Fe 0.224904(16) 1.01191(3) 0.37008(2) 0.03106(10) Uani 1 1 d . . .
Fe2 Fe 0.196968(17) 0.83071(3) 0.48501(2) 0.03168(10) Uani 1 1 d . A .
S1 S 0.29694(3) 0.94125(6) 0.52088(4) 0.03464(14) Uani 1 1 d . . .
S2 S 0.21368(3) 0.80069(6) 0.32892(4) 0.03268(14) Uani 1 1 d . . .
Br1 Br 0.547968(19) 0.78060(4) 0.50492(3) 0.07325(13) Uani 1 1 d . . .
N1 N 0.34244(10) 0.7170(2) 0.44960(15) 0.0366(5) Uani 1 1 d . . .
P1 P 0.21198(4) 1.20184(7) 0.44150(5) 0.04095(17) Uani 1 1 d . . .
P2 P 0.08869(3) 0.76702(8) 0.42147(5) 0.04327(17) Uani 1 1 d . . .
C1 C 0.28762(13) 1.0615(3) 0.31060(18) 0.0384(6) Uani 1 1 d . . .
C2 C 0.15180(14) 1.0485(3) 0.2669(2) 0.0459(6) Uani 1 1 d . . .
C3 C 0.22334(14) 0.6804(3) 0.5496(2) 0.0439(6) Uani 1 1 d . . .
C4 C 0.17276(15) 0.9191(3) 0.5802(2) 0.0463(6) Uani 1 1 d . . .
C5 C 0.36467(12) 0.8431(3) 0.4942(2) 0.0399(6) Uani 1 1 d . . .
H5A H 0.3839 0.8908 0.4470 0.048 Uiso 1 1 calc R . .
H5B H 0.4012 0.8308 0.5587 0.048 Uiso 1 1 calc R . .
C6 C 0.29767(13) 0.7251(3) 0.34446(19) 0.0389(6) Uani 1 1 d . . .
H6A H 0.2901 0.6378 0.3160 0.047 Uiso 1 1 calc R . .
H6B H 0.3213 0.7737 0.3033 0.047 Uiso 1 1 calc R . .
C7 C 0.40158(14) 0.6319(3) 0.4511(2) 0.0478(7) Uani 1 1 d . . .
H7A H 0.4267 0.6694 0.4068 0.057 Uiso 1 1 calc R . .
H7B H 0.3843 0.5477 0.4226 0.057 Uiso 1 1 calc R . .
C8 C 0.45048(13) 0.6131(3) 0.5587(2) 0.0412(6) Uani 1 1 d . . .
C9 C 0.43097(15) 0.5352(3) 0.6292(3) 0.0559(8) Uani 1 1 d . . .
H9A H 0.3873 0.4978 0.6096 0.067 Uiso 1 1 calc R . .
C10 C 0.47437(19) 0.5113(3) 0.7278(3) 0.0656(9) Uani 1 1 d . . .
H10A H 0.4596 0.4596 0.7739 0.079 Uiso 1 1 calc R . .
C11 C 0.53922(16) 0.5641(3) 0.7573(2) 0.0572(8) Uani 1 1 d . . .
H11A H 0.5691 0.5459 0.8228 0.069 Uiso 1 1 calc R . .
C12 C 0.56035(14) 0.6440(3) 0.6903(2) 0.0483(7) Uani 1 1 d . . .
H12A H 0.6040 0.6817 0.7105 0.058 Uiso 1 1 calc R . .
C13 C 0.51566(13) 0.6672(3) 0.5925(2) 0.0415(6) Uani 1 1 d . . .
C14 C 0.0250(4) 0.8722(10) 0.3408(10) 0.099(3) Uani 0.710(18) 1 d PU A 1
H14A H -0.0188 0.8287 0.3207 0.148 Uiso 0.710(18) 1 calc PR A 1
H14B H 0.0381 0.8944 0.2797 0.148 Uiso 0.710(18) 1 calc PR A 1
H14C H 0.0217 0.9499 0.3785 0.148 Uiso 0.710(18) 1 calc PR A 1
C15 C 0.0760(5) 0.6182(10) 0.3420(11) 0.094(3) Uani 0.710(18) 1 d PU A 1
H15A H 0.0277 0.5979 0.3178 0.141 Uiso 0.710(18) 1 calc PR A 1
H15B H 0.1004 0.5474 0.3834 0.141 Uiso 0.710(18) 1 calc PR A 1
H15C H 0.0933 0.6315 0.2836 0.141 Uiso 0.710(18) 1 calc PR A 1
C16 C 0.0475(9) 0.7157(19) 0.5177(13) 0.102(5) Uani 0.710(18) 1 d PU A 1
H16A H 0.0008 0.6902 0.4834 0.153 Uiso 0.710(18) 1 calc PR A 1
H16B H 0.0476 0.7863 0.5644 0.153 Uiso 0.710(18) 1 calc PR A 1
H16C H 0.0722 0.6433 0.5561 0.153 Uiso 0.710(18) 1 calc PR A 1
C14A C 0.0266(9) 0.904(2) 0.405(3) 0.094(6) Uani 0.290(18) 1 d PU A 2
H14D H -0.0196 0.8717 0.3777 0.140 Uiso 0.290(18) 1 calc PR A 2
H14E H 0.0356 0.9664 0.3570 0.140 Uiso 0.290(18) 1 calc PR A 2
H14F H 0.0318 0.9451 0.4707 0.140 Uiso 0.290(18) 1 calc PR A 2
C15A C 0.0613(11) 0.691(3) 0.3007(19) 0.093(6) Uani 0.290(18) 1 d PU A 2
H15D H 0.0130 0.6706 0.2846 0.140 Uiso 0.290(18) 1 calc PR A 2
H15E H 0.0869 0.6118 0.3025 0.140 Uiso 0.290(18) 1 calc PR A 2
H15F H 0.0687 0.7475 0.2483 0.140 Uiso 0.290(18) 1 calc PR A 2
C16A C 0.061(2) 0.668(5) 0.511(4) 0.113(10) Uani 0.290(18) 1 d PU A 2
H16D H 0.0135 0.6425 0.4796 0.170 Uiso 0.290(18) 1 calc PR A 2
H16E H 0.0644 0.7158 0.5732 0.170 Uiso 0.290(18) 1 calc PR A 2
H16F H 0.0891 0.5914 0.5269 0.170 Uiso 0.290(18) 1 calc PR A 2
C17 C 0.2305(2) 1.3412(3) 0.3709(3) 0.0803(12) Uani 1 1 d . . .
H17A H 0.2241 1.4198 0.4055 0.120 Uiso 1 1 calc R . .
H17B H 0.1999 1.3410 0.3013 0.120 Uiso 1 1 calc R . .
H17C H 0.2774 1.3365 0.3687 0.120 Uiso 1 1 calc R . .
C18 C 0.2646(2) 1.2381(3) 0.5727(2) 0.0717(10) Uani 1 1 d . . .
H18A H 0.2531 1.3230 0.5923 0.108 Uiso 1 1 calc R . .
H18B H 0.3124 1.2360 0.5755 0.108 Uiso 1 1 calc R . .
H18C H 0.2560 1.1745 0.6197 0.108 Uiso 1 1 calc R . .
C19 C 0.12564(19) 1.2397(4) 0.4493(3) 0.0753(11) Uani 1 1 d . . .
H19A H 0.1261 1.3232 0.4813 0.113 Uiso 1 1 calc R . .
H19B H 0.1116 1.1746 0.4901 0.113 Uiso 1 1 calc R . .
H19C H 0.0938 1.2411 0.3806 0.113 Uiso 1 1 calc R . .
O1 O 0.32905(10) 1.0894(2) 0.27185(16) 0.0600(6) Uani 1 1 d . . .
O2 O 0.10548(12) 1.0772(3) 0.19698(17) 0.0786(7) Uani 1 1 d . . .
O3 O 0.23951(13) 0.5834(2) 0.59053(17) 0.0710(7) Uani 1 1 d . A .
O4 O 0.15546(14) 0.9766(2) 0.64164(18) 0.0764(7) Uani 1 1 d . A .

loop_
_atom_site_aniso_label
_atom_site_aniso_U_11
_atom_site_aniso_U_22
_atom_site_aniso_U_33
_atom_site_aniso_U_23
_atom_site_aniso_U_13
_atom_site_aniso_U_12
Fe1 0.02776(18) 0.0335(2) 0.02935(16) -0.00019(13) 0.00430(13) 0.00282(14)
Fe2 0.03301(19) 0.0335(2) 0.02730(16) -0.00031(13) 0.00683(13) 0.00316(15)
S1 0.0324(3) 0.0340(4) 0.0312(3) -0.0067(2) -0.0007(2) 0.0046(3)
S2 0.0286(3) 0.0386(4) 0.0277(3) -0.0054(2) 0.0033(2) -0.0007(3)
Br1 0.0690(2) 0.0821(3) 0.0722(2) 0.01715(19) 0.02622(18) -0.01218(19)
N1 0.0324(11) 0.0341(12) 0.0391(11) -0.0071(9) 0.0040(8) 0.0053(9)
P1 0.0454(4) 0.0352(4) 0.0425(3) 0.0003(3) 0.0133(3) 0.0083(3)
P2 0.0336(4) 0.0513(5) 0.0456(4) 0.0015(3) 0.0127(3) -0.0006(3)
C1 0.0356(13) 0.0420(16) 0.0336(12) -0.0017(11) 0.0040(10) 0.0027(12)
C2 0.0361(14) 0.0522(18) 0.0452(14) -0.0002(13) 0.0056(11) 0.0062(13)
C3 0.0492(16) 0.0468(18) 0.0347(12) -0.0008(12) 0.0109(11) 0.0064(13)
C4 0.0558(17) 0.0443(17) 0.0410(13) 0.0001(12) 0.0175(12) 0.0000(13)
C5 0.0277(12) 0.0374(16) 0.0470(14) -0.0081(11) -0.0008(10) 0.0052(11)
C6 0.0336(13) 0.0426(16) 0.0381(12) -0.0100(11) 0.0070(10) 0.0051(11)
C7 0.0392(15) 0.0509(18) 0.0490(14) -0.0101(13) 0.0060(12) 0.0129(13)
C8 0.0352(13) 0.0363(15) 0.0503(14) -0.0034(12) 0.0095(11) 0.0104(11)
C9 0.0409(16) 0.051(2) 0.0744(19) 0.0055(15) 0.0156(14) -0.0027(14)
C10 0.066(2) 0.066(2) 0.0670(19) 0.0227(17) 0.0220(17) 0.0064(18)
C11 0.0526(18) 0.062(2) 0.0515(16) 0.0084(15) 0.0064(13) 0.0147(16)
C12 0.0371(15) 0.0514(19) 0.0518(15) -0.0036(13) 0.0056(12) 0.0047(13)
C13 0.0406(14) 0.0376(15) 0.0483(14) 0.0009(12) 0.0163(11) 0.0062(12)
C14 0.047(3) 0.086(6) 0.136(8) 0.031(6) -0.017(5) -0.002(3)
C15 0.062(5) 0.079(6) 0.146(9) -0.059(5) 0.039(5) -0.036(4)
C16 0.065(6) 0.173(15) 0.077(4) 0.024(7) 0.034(4) -0.020(7)
C14A 0.027(6) 0.089(12) 0.153(16) 0.021(13) 0.007(10) 0.015(7)
C15A 0.049(8) 0.137(17) 0.100(13) -0.062(12) 0.032(8) -0.038(11)
C16A 0.064(14) 0.17(2) 0.112(14) 0.057(15) 0.029(11) -0.043(16)
C17 0.127(3) 0.039(2) 0.089(3) 0.0117(18) 0.054(3) 0.011(2)
C18 0.095(3) 0.050(2) 0.0580(19) -0.0181(16) 0.0035(18) 0.0086(19)
C19 0.064(2) 0.069(3) 0.099(3) -0.005(2) 0.035(2) 0.0254(19)
O1 0.0503(12) 0.0783(17) 0.0561(11) 0.0011(11) 0.0226(10) -0.0125(11)
O2 0.0516(13) 0.101(2) 0.0638(13) 0.0124(13) -0.0134(11) 0.0188(13)
O3 0.0992(18) 0.0513(15) 0.0657(13) 0.0232(11) 0.0289(13) 0.0250(13)
O4 0.111(2) 0.0696(16) 0.0660(13) -0.0172(12) 0.0531(14) 0.0040(14)

loop_
_atom_type_symbol
_atom_type_description
_atom_type_scat_dispersion_real
_atom_type_scat_dispersion_imag
_atom_type_scat_source
C C 0.0033 0.0016 'International Tables Vol C Tables 4.2.6.8 and 6.1.1.4'
H H 0.0000 0.0000 'International Tables Vol C Tables 4.2.6.8 and 6.1.1.4'
N N 0.0061 0.0033 'International Tables Vol C Tables 4.2.6.8 and 6.1.1.4'
O O 0.0106 0.0060 'International Tables Vol C Tables 4.2.6.8 and 6.1.1.4'
P P 0.1023 0.0942 'International Tables Vol C Tables 4.2.6.8 and 6.1.1.4'
S S 0.1246 0.1234 'International Tables Vol C Tables 4.2.6.8 and 6.1.1.4'
Fe Fe 0.3463 0.8444 'International Tables Vol C Tables 4.2.6.8 and 6.1.1.4'
Br Br -0.2901 2.4595 'International Tables Vol C Tables 4.2.6.8 and 6.1.1.4'

loop_
_geom_angle_atom_site_label_1
_geom_angle_atom_site_label_2
_geom_angle_atom_site_label_3
_geom_angle
_geom_angle_site_symmetry_1
_geom_angle_site_symmetry_3
_geom_angle_publ_flag
C2 Fe1 C1 97.67(12) . . ?
C2 Fe1 P1 88.51(10) . . ?
C1 Fe1 P1 97.65(9) . . ?
C2 Fe1 S2 90.67(10) . . ?
C1 Fe1 S2 101.73(9) . . ?
P1 Fe1 S2 160.54(3) . . ?
C2 Fe1 S1 164.25(10) . . ?
C1 Fe1 S1 97.97(8) . . ?
P1 Fe1 S1 91.25(3) . . ?
S2 Fe1 S1 84.34(2) . . ?
C2 Fe1 Fe2 110.28(10) . . ?
C1 Fe1 Fe2 142.36(9) . . ?
P1 Fe1 Fe2 107.50(2) . . ?
S2 Fe1 Fe2 54.833(18) . . ?
S1 Fe1 Fe2 54.92(2) . . ?
C4 Fe2 C3 101.72(12) . . ?
C4 Fe2 P2 88.74(10) . . ?
C3 Fe2 P2 93.09(10) . . ?
C4 Fe2 S2 154.91(10) . . ?
C3 Fe2 S2 103.38(8) . . ?
P2 Fe2 S2 90.10(3) . . ?
C4 Fe2 S1 90.44(10) . . ?
C3 Fe2 S1 102.22(10) . . ?
P2 Fe2 S1 164.51(3) . . ?
S2 Fe2 S1 84.11(2) . . ?
C4 Fe2 Fe1 102.65(9) . . ?
C3 Fe2 Fe1 146.25(9) . . ?
P2 Fe2 Fe1 110.40(2) . . ?
S2 Fe2 Fe1 54.618(19) . . ?
S1 Fe2 Fe1 54.786(18) . . ?
C5 S1 Fe1 109.27(8) . . ?
C5 S1 Fe2 111.14(9) . . ?
Fe1 S1 Fe2 70.29(2) . . ?
C6 S2 Fe1 111.17(9) . . ?
C6 S2 Fe2 110.00(8) . . ?
Fe1 S2 Fe2 70.55(2) . . ?
C6 N1 C5 112.7(2) . . ?
C6 N1 C7 108.84(19) . . ?
C5 N1 C7 111.9(2) . . ?
C18 P1 C17 101.14(19) . . ?
C18 P1 C19 101.60(19) . . ?
C17 P1 C19 102.11(19) . . ?
C18 P1 Fe1 119.37(11) . . ?
C17 P1 Fe1 113.49(12) . . ?
C19 P1 Fe1 116.58(13) . . ?
C15A P2 C14 74.3(9) . . ?
C15A P2 C16A 106.8(17) . . ?
C14 P2 C16A 116.0(15) . . ?
C15A P2 C16 116.5(10) . . ?
C14 P2 C16 102.0(6) . . ?
C16A P2 C16 18.6(18) . . ?
C15A P2 C15 29.8(9) . . ?
C14 P2 C15 101.4(4) . . ?
C16A P2 C15 84.0(15) . . ?
C16 P2 C15 99.0(6) . . ?
C15A P2 C14A 102.0(9) . . ?
C14 P2 C14A 28.9(7) . . ?
C16A P2 C14A 100.3(15) . . ?
C16 P2 C14A 82.6(9) . . ?
C15 P2 C14A 125.8(8) . . ?
C15A P2 Fe2 120.3(6) . . ?
C14 P2 Fe2 121.0(3) . . ?
C16A P2 Fe2 112.6(15) . . ?
C16 P2 Fe2 115.1(6) . . ?
C15 P2 Fe2 115.2(3) . . ?
C14A P2 Fe2 112.5(7) . . ?
O1 C1 Fe1 177.7(3) . . ?
O2 C2 Fe1 176.6(3) . . ?
O3 C3 Fe2 179.2(3) . . ?
O4 C4 Fe2 178.6(3) . . ?
N1 C5 S1 114.71(17) . . ?
N1 C5 H5A 108.6 . . ?
S1 C5 H5A 108.6 . . ?
N1 C5 H5B 108.6 . . ?
S1 C5 H5B 108.6 . . ?
H5A C5 H5B 107.6 . . ?
N1 C6 S2 115.79(17) . . ?
N1 C6 H6A 108.3 . . ?
S2 C6 H6A 108.3 . . ?
N1 C6 H6B 108.3 . . ?
S2 C6 H6B 108.3 . . ?
H6A C6 H6B 107.4 . . ?
N1 C7 C8 113.0(2) . . ?
N1 C7 H7A 109.0 . . ?
C8 C7 H7A 109.0 . . ?
N1 C7 H7B 109.0 . . ?
C8 C7 H7B 109.0 . . ?
H7A C7 H7B 107.8 . . ?
C13 C8 C9 116.4(2) . . ?
C13 C8 C7 124.1(3) . . ?
C9 C8 C7 119.5(3) . . ?
C10 C9 C8 122.1(3) . . ?
C10 C9 H9A 119.0 . . ?
C8 C9 H9A 119.0 . . ?
C11 C10 C9 119.7(3) . . ?
C11 C10 H10A 120.2 . . ?
C9 C10 H10A 120.2 . . ?
C10 C11 C12 120.2(3) . . ?
C10 C11 H11A 119.9 . . ?
C12 C11 H11A 119.9 . . ?
C11 C12 C13 118.9(3) . . ?
C11 C12 H12A 120.6 . . ?
C13 C12 H12A 120.6 . . ?
C12 C13 C8 122.7(3) . . ?
C12 C13 Br1 116.5(2) . . ?
C8 C13 Br1 120.8(2) . . ?
P2 C14 H14A 109.5 . . ?
P2 C14 H14B 109.5 . . ?
H14A C14 H14B 109.5 . . ?
P2 C14 H14C 109.5 . . ?
H14A C14 H14C 109.5 . . ?
H14B C14 H14C 109.5 . . ?
P2 C15 H15A 109.5 . . ?
P2 C15 H15B 109.5 . . ?
H15A C15 H15B 109.5 . . ?
P2 C15 H15C 109.5 . . ?
H15A C15 H15C 109.5 . . ?
H15B C15 H15C 109.5 . . ?
P2 C16 H16A 109.5 . . ?
P2 C16 H16B 109.5 . . ?
H16A C16 H16B 109.5 . . ?
P2 C16 H16C 109.5 . . ?
H16A C16 H16C 109.5 . . ?
H16B C16 H16C 109.5 . . ?
P2 C14A H14D 109.5 . . ?
P2 C14A H14E 109.5 . . ?
H14D C14A H14E 109.5 . . ?
P2 C14A H14F 109.5 . . ?
H14D C14A H14F 109.5 . . ?
H14E C14A H14F 109.5 . . ?
P2 C15A H15D 109.5 . . ?
P2 C15A H15E 109.5 . . ?
H15D C15A H15E 109.5 . . ?
P2 C15A H15F 109.5 . . ?
H15D C15A H15F 109.5 . . ?
H15E C15A H15F 109.5 . . ?
P2 C16A H16D 109.5 . . ?
P2 C16A H16E 109.5 . . ?
H16D C16A H16E 109.5 . . ?
P2 C16A H16F 109.5 . . ?
H16D C16A H16F 109.5 . . ?
H16E C16A H16F 109.5 . . ?
P1 C17 H17A 109.5 . . ?
P1 C17 H17B 109.5 . . ?
H17A C17 H17B 109.5 . . ?
P1 C17 H17C 109.5 . . ?
H17A C17 H17C 109.5 . . ?
H17B C17 H17C 109.5 . . ?
P1 C18 H18A 109.5 . . ?
P1 C18 H18B 109.5 . . ?
H18A C18 H18B 109.5 . . ?
P1 C18 H18C 109.5 . . ?
H18A C18 H18C 109.5 . . ?
H18B C18 H18C 109.5 . . ?
P1 C19 H19A 109.5 . . ?
P1 C19 H19B 109.5 . . ?
H19A C19 H19B 109.5 . . ?
P1 C19 H19C 109.5 . . ?
H19A C19 H19C 109.5 . . ?
H19B C19 H19C 109.5 . . ?

loop_
_geom_bond_atom_site_label_1
_geom_bond_atom_site_label_2
_geom_bond_distance
_geom_bond_site_symmetry_2
_geom_bond_publ_flag
Fe1 C2 1.749(3) . ?
Fe1 C1 1.763(3) . ?
Fe1 P1 2.2257(8) . ?
Fe1 S2 2.2369(7) . ?
Fe1 S1 2.2451(6) . ?
Fe1 Fe2 2.5870(5) . ?
Fe2 C4 1.753(3) . ?
Fe2 C3 1.777(3) . ?
Fe2 P2 2.2085(8) . ?
Fe2 S2 2.2428(6) . ?
Fe2 S1 2.2489(7) . ?
S1 C5 1.822(2) . ?
S2 C6 1.827(2) . ?
Br1 C13 1.904(3) . ?
N1 C6 1.442(3) . ?
N1 C5 1.445(3) . ?
N1 C7 1.479(3) . ?
P1 C18 1.813(3) . ?
P1 C17 1.818(3) . ?
P1 C19 1.825(3) . ?
P2 C15A 1.74(2) . ?
P2 C14 1.787(8) . ?
P2 C16A 1.79(4) . ?
P2 C16 1.811(16) . ?
P2 C15 1.841(8) . ?
P2 C14A 1.859(19) . ?
C1 O1 1.146(3) . ?
C2 O2 1.156(3) . ?
C3 O3 1.140(3) . ?
C4 O4 1.151(3) . ?
C5 H5A 0.9700 . ?
C5 H5B 0.9700 . ?
C6 H6A 0.9700 . ?
C6 H6B 0.9700 . ?
C7 C8 1.508(4) . ?
C7 H7A 0.9700 . ?
C7 H7B 0.9700 . ?
C8 C13 1.382(4) . ?
C8 C9 1.385(4) . ?
C9 C10 1.382(5) . ?
C9 H9A 0.9300 . ?
C10 C11 1.369(5) . ?
C10 H10A 0.9300 . ?
C11 C12 1.377(4) . ?
C11 H11A 0.9300 . ?
C12 C13 1.382(4) . ?
C12 H12A 0.9300 . ?
C14 H14A 0.9600 . ?
C14 H14B 0.9600 . ?
C14 H14C 0.9600 . ?
C15 H15A 0.9600 . ?
C15 H15B 0.9600 . ?
C15 H15C 0.9600 . ?
C16 H16A 0.9600 . ?
C16 H16B 0.9600 . ?
C16 H16C 0.9600 . ?
C14A H14D 0.9600 . ?
C14A H14E 0.9600 . ?
C14A H14F 0.9600 . ?
C15A H15D 0.9600 . ?
C15A H15E 0.9600 . ?
C15A H15F 0.9600 . ?
C16A H16D 0.9600 . ?
C16A H16E 0.9600 . ?
C16A H16F 0.9600 . ?
C17 H17A 0.9600 . ?
C17 H17B 0.9600 . ?
C17 H17C 0.9600 . ?
C18 H18A 0.9600 . ?
C18 H18B 0.9600 . ?
C18 H18C 0.9600 . ?
C19 H19A 0.9600 . ?
C19 H19B 0.9600 . ?
C19 H19C 0.9600 . ?
